data_4127505
loop_
_publ_author_name
'Wang, Zhong-Xia'
'Zhang, Yi'
'Tang, Yuan-Yuan'
'Li, Peng-Fei'
'Xiong, Ren-Gen'

_publ_section_title
;
 Fluoridation Achieved Antiperovskite Molecular Ferroelectric in
 [(CH<sub>3</sub>)<sub>2</sub>(F-CH<sub>2</sub>CH<sub>2</sub>)NH]<sub>3</sub>(CdCl<sub>3</sub>)(CdCl<sub>4</sub>).
;
_journal_issue 10
_journal_name_full 'Journal of the American Chemical Society'
_journal_page_first 4372
_journal_page_last 4378
_journal_paper_doi 10.1021/jacs.8b13109
_journal_volume 141
_journal_year 2019
_chemical_formula_moiety 'Cd Cl3, 3(C4 H11 F N), Cd Cl4'
_chemical_formula_sum 'C12 H33 Cd2 Cl7 F3 N3'
_chemical_formula_weight 749.38
_space_group_crystal_system hexagonal
_space_group_IT_number 173
_space_group_name_Hall 'P 6c'
_space_group_name_H-M_alt 'P 63'
_symmetry_space_group_name_Hall 'P 6c'
_symmetry_space_group_name_H-M 'P 63'
_atom_sites_solution_hydrogens difmap
_audit_creation_method SHELXL-2014/7
_cell_angle_alpha 90
_cell_angle_beta 90
_cell_angle_gamma 120
_cell_formula_units_Z 2
_cell_length_a 15.2403(5)
_cell_length_b 15.2403(5)
_cell_length_c 6.7047(3)
_cell_measurement_reflns_used 4344
_cell_measurement_temperature 293(2)
_cell_measurement_theta_max 31.2560
_cell_measurement_theta_min 2.6790
_cell_volume 1348.64(9)
_computing_cell_refinement 'CrysAlisPro 1.171.40.14e (Rigaku OD, 2018)'
_computing_data_collection 'CrysAlisPro 1.171.40.14e (Rigaku OD, 2018)'
_computing_data_reduction 'CrysAlisPro 1.171.40.14e (Rigaku OD, 2018)'
_computing_molecular_graphics 'Bruker SHELXTL'
_computing_publication_material 'Bruker SHELXTL'
_computing_structure_refinement 'SHELXL-2014/7 (Sheldrick, 2014)'
_diffrn_ambient_temperature 293(2)
_diffrn_measured_fraction_theta_full 0.999
_diffrn_measured_fraction_theta_max 0.865
_diffrn_measurement_device_type 'XtaLAB Synergy R, DW system, HyPix'
_diffrn_measurement_method \w
_diffrn_radiation_type MoK\a
_diffrn_radiation_wavelength 0.71073
_diffrn_reflns_av_R_equivalents 0.0218
_diffrn_reflns_av_unetI/netI 0.0242
_diffrn_reflns_Laue_measured_fraction_full 0.999
_diffrn_reflns_Laue_measured_fraction_max 0.865
_diffrn_reflns_limit_h_max 12
_diffrn_reflns_limit_h_min -22
_diffrn_reflns_limit_k_max 18
_diffrn_reflns_limit_k_min -18
_diffrn_reflns_limit_l_max 9
_diffrn_reflns_limit_l_min -7
_diffrn_reflns_number 7206
_diffrn_reflns_point_group_measured_fraction_full 0.999
_diffrn_reflns_point_group_measured_fraction_max 0.861
_diffrn_reflns_theta_full 25.242
_diffrn_reflns_theta_max 31.496
_diffrn_reflns_theta_min 2.673
_diffrn_source 'Rotating-anode X-ray tube'
_exptl_absorpt_coefficient_mu 2.295
_exptl_absorpt_correction_T_max 0.632
_exptl_absorpt_correction_T_min 0.582
_exptl_absorpt_correction_type multi-scan
_exptl_absorpt_process_details 'CrysAlisPro 1.171.40.14e (Rigaku OD, 2018)'
_exptl_crystal_colour colourless
_exptl_crystal_density_diffrn 1.845
_exptl_crystal_density_method 'not measured'
_exptl_crystal_description rodlike
_exptl_crystal_F_000 736
_exptl_crystal_size_max 0.3
_exptl_crystal_size_mid 0.2
_exptl_crystal_size_min 0.2
_refine_diff_density_max 0.582
_refine_diff_density_min -0.428
_refine_diff_density_rms 0.083
_refine_ls_abs_structure_details
;
 Refined as an inversion twin.
;
_refine_ls_abs_structure_Flack 0.63(6)
_refine_ls_extinction_method none
_refine_ls_goodness_of_fit_ref 1.068
_refine_ls_hydrogen_treatment mixed
_refine_ls_matrix_type full
_refine_ls_number_parameters 86
_refine_ls_number_reflns 2386
_refine_ls_number_restraints 13
_refine_ls_restrained_S_all 1.125
_refine_ls_R_factor_all 0.0373
_refine_ls_R_factor_gt 0.0295
_refine_ls_shift/su_max 0.000
_refine_ls_shift/su_mean 0.000
_refine_ls_structure_factor_coef Fsqd
_refine_ls_weighting_details 'w=1/[\s^2^(Fo^2^)+(0.0474P)^2^+0.1235P] where P=(Fo^2^+2Fc^2^)/3'
_refine_ls_weighting_scheme calc
_refine_ls_wR_factor_gt 0.0754
_refine_ls_wR_factor_ref 0.0794
_reflns_Friedel_coverage 0.849
_reflns_Friedel_fraction_full 1.000
_reflns_Friedel_fraction_max 0.855
_reflns_number_gt 2057
_reflns_number_total 2386
_reflns_threshold_expression 'I > 2\s(I)'
_cod_data_source_file ja8b13109_si_004.cif
_cod_data_source_block (Me)2NEtF_T293K
_cod_depositor_comments
;
The following automatic conversions were performed:

'_exptl_absorpt_correction_type' value 'Multi-scan' changed to
'multi-scan' according to
/home/data/users/saulius/crontab/automatic-downloads/current/ACS/lib/dictionaries/cif_core.dic
dictionary named 'cif_core.dic' version 2.4.2 from 2011-04-26.

Automatic conversion script
Id: cif_fix_values 4973 2017-02-22 13:04:09Z antanas 
;
_cod_original_cell_volume 1348.64(11)
_cod_database_code 4127505
_shelx_shelxl_version_number 2014/7
_shelx_space_group_comment
;
The symmetry employed for this shelxl refinement is uniquely defined
by the following loop, which should always be used as a source of
symmetry information in preference to the above space-group names.
They are only intended as comments.
;

loop_
_space_group_symop_operation_xyz
'x, y, z'
'x-y, x, z+1/2'
'-y, x-y, z'
'-x, -y, z+1/2'
'-x+y, -x, z'
'y, -x+y, z+1/2'

loop_
_atom_site_label
_atom_site_type_symbol
_atom_site_fract_x
_atom_site_fract_y
_atom_site_fract_z
_atom_site_U_iso_or_equiv
_atom_site_adp_type
_atom_site_occupancy
_atom_site_site_symmetry_order
_atom_site_calc_flag
_atom_site_refinement_flags_posn
_atom_site_refinement_flags_adp
_atom_site_refinement_flags_occupancy
Cd2 Cd 0.0000 0.0000 0.49999(11) 0.03439(14) Uani 1 3 d S T P
Cl1 Cl 0.09380(8) 0.15483(7) 0.2504(2) 0.0374(2) Uani 1 1 d . . .
N1 N 0.1392(4) 0.4375(4) 0.7274(13) 0.0685(16) Uani 1 1 d . U .
H1 H 0.2109 0.4889 0.7406 0.11(3) Uiso 1 1 d R . .
F1 F 0.3019(4) 0.3937(4) 0.7418(11) 0.0928(13) Uani 1 1 d . . .
C2 C 0.0987(7) 0.4740(9) 0.575(2) 0.124(4) Uani 1 1 d . U .
H2A H 0.1283 0.4766 0.4467 0.186 Uiso 1 1 d R U .
H2B H 0.0265 0.4307 0.5669 0.186 Uiso 1 1 d R U .
H2C H 0.1141 0.5410 0.6126 0.186 Uiso 1 1 d R U .
C3 C 0.1368(9) 0.3474(6) 0.653(2) 0.097(3) Uani 1 1 d . . .
H3A H 0.0672 0.2922 0.6548 0.44(16) Uiso 1 1 d R . .
H3B H 0.1594 0.3582 0.5150 0.12(4) Uiso 1 1 d R . .
C4 C 0.1978(7) 0.3170(6) 0.760(2) 0.094(3) Uani 1 1 d . . .
H4A H 0.1785 0.3076 0.8984 0.112 Uiso 1 1 d R U .
H4B H 0.1881 0.2539 0.7089 0.112 Uiso 1 1 d R U .
C1 C 0.0873(9) 0.4318(11) 0.920(2) 0.134(4) Uani 1 1 d . U .
H1A H 0.0962 0.4979 0.9444 0.201 Uiso 1 1 d R U .
H1B H 0.0162 0.3832 0.9117 0.201 Uiso 1 1 d R U .
H1C H 0.1171 0.4138 1.0266 0.201 Uiso 1 1 d R U .
Cd1 Cd 0.6667 0.3333 0.65917(12) 0.0489(2) Uani 1 3 d S T P
Cl2 Cl 0.50172(12) 0.18893(12) 0.7401(4) 0.0729(4) Uani 1 1 d . . .
Cl3 Cl 0.6667 0.3333 0.2779(4) 0.0475(6) Uani 1 3 d S T P

loop_
_atom_site_aniso_label
_atom_site_aniso_U_11
_atom_site_aniso_U_22
_atom_site_aniso_U_33
_atom_site_aniso_U_23
_atom_site_aniso_U_13
_atom_site_aniso_U_12
Cd2 0.03998(19) 0.03998(19) 0.0232(2) 0.000 0.000 0.01999(10)
Cl1 0.0392(5) 0.0349(5) 0.0337(4) -0.0010(6) 0.0009(6) 0.0153(4)
N1 0.039(2) 0.048(3) 0.114(5) -0.004(3) -0.004(3) 0.018(2)
F1 0.094(3) 0.092(3) 0.108(3) 0.001(4) 0.004(3) 0.057(3)
C2 0.073(5) 0.106(6) 0.145(8) 0.015(6) -0.004(6) 0.009(5)
C3 0.111(7) 0.051(4) 0.112(7) -0.019(5) -0.012(7) 0.027(4)
C4 0.102(6) 0.050(4) 0.130(7) 0.005(6) 0.000(7) 0.039(4)
C1 0.068(5) 0.151(8) 0.121(7) -0.020(7) -0.004(5) 0.008(6)
Cd1 0.0426(2) 0.0426(2) 0.0614(4) 0.000 0.000 0.02132(12)
Cl2 0.0527(8) 0.0552(8) 0.0947(12) 0.0094(10) 0.0116(10) 0.0149(7)
Cl3 0.0451(8) 0.0451(8) 0.0524(17) 0.000 0.000 0.0225(4)

loop_
_atom_type_symbol
_atom_type_description
_atom_type_scat_dispersion_real
_atom_type_scat_dispersion_imag
_atom_type_scat_source
C C 0.0033 0.0016 'International Tables Vol C Tables 4.2.6.8 and 6.1.1.4'
H H 0.0000 0.0000 'International Tables Vol C Tables 4.2.6.8 and 6.1.1.4'
Cd Cd -0.8075 1.2024 'International Tables Vol C Tables 4.2.6.8 and 6.1.1.4'
Cl Cl 0.1484 0.1585 'International Tables Vol C Tables 4.2.6.8 and 6.1.1.4'
F F 0.0171 0.0103 'International Tables Vol C Tables 4.2.6.8 and 6.1.1.4'
N N 0.0061 0.0033 'International Tables Vol C Tables 4.2.6.8 and 6.1.1.4'

loop_
_geom_angle_atom_site_label_1
_geom_angle_atom_site_label_2
_geom_angle_atom_site_label_3
_geom_angle
_geom_angle_site_symmetry_1
_geom_angle_site_symmetry_3
Cl1 Cd2 Cl1 84.45(5) . 3
Cl1 Cd2 Cl1 84.45(5) . 5
Cl1 Cd2 Cl1 84.45(5) 3 5
Cl1 Cd2 Cl1 95.62(2) . 6
Cl1 Cd2 Cl1 179.90(6) 3 6
Cl1 Cd2 Cl1 95.62(2) 5 6
Cl1 Cd2 Cl1 95.62(2) . 2
Cl1 Cd2 Cl1 95.62(2) 3 2
Cl1 Cd2 Cl1 179.90(6) 5 2
Cl1 Cd2 Cl1 84.30(5) 6 2
Cl1 Cd2 Cl1 179.90(6) . 4
Cl1 Cd2 Cl1 95.62(2) 3 4
Cl1 Cd2 Cl1 95.62(2) 5 4
Cl1 Cd2 Cl1 84.30(5) 6 4
Cl1 Cd2 Cl1 84.30(5) 2 4
Cl1 Cd2 Cd2 50.90(3) . 2_554
Cl1 Cd2 Cd2 50.90(3) 3 2_554
Cl1 Cd2 Cd2 50.90(3) 5 2_554
Cl1 Cd2 Cd2 129.20(3) 6 2_554
Cl1 Cd2 Cd2 129.20(3) 2 2_554
Cl1 Cd2 Cd2 129.20(3) 4 2_554
Cl1 Cd2 Cd2 129.10(3) . 2
Cl1 Cd2 Cd2 129.10(3) 3 2
Cl1 Cd2 Cd2 129.10(3) 5 2
Cl1 Cd2 Cd2 50.80(3) 6 2
Cl1 Cd2 Cd2 50.80(3) 2 2
Cl1 Cd2 Cd2 50.80(3) 4 2
Cd2 Cd2 Cd2 180.0 2_554 2
Cd2 Cl1 Cd2 78.30(3) . 2_554
C2 N1 C3 107.9(10) . .
C2 N1 C1 108.6(8) . .
C3 N1 C1 118.9(9) . .
C2 N1 H1 106.1 . .
C3 N1 H1 106.2 . .
C1 N1 H1 108.4 . .
N1 C2 H2A 111.5 . .
N1 C2 H2B 109.6 . .
H2A C2 H2B 109.5 . .
N1 C2 H2C 107.3 . .
H2A C2 H2C 109.5 . .
H2B C2 H2C 109.5 . .
C4 C3 N1 115.0(9) . .
C4 C3 H3A 108.6 . .
N1 C3 H3A 108.4 . .
C4 C3 H3B 107.7 . .
N1 C3 H3B 109.3 . .
H3A C3 H3B 107.6 . .
C3 C4 F1 109.1(9) . .
C3 C4 H4A 109.6 . .
F1 C4 H4A 109.8 . .
C3 C4 H4B 110.1 . .
F1 C4 H4B 109.9 . .
H4A C4 H4B 108.4 . .
N1 C1 H1A 107.2 . .
N1 C1 H1B 110.9 . .
H1A C1 H1B 109.5 . .
N1 C1 H1C 110.3 . .
H1A C1 H1C 109.5 . .
H1B C1 H1C 109.5 . .
Cl2 Cd1 Cl2 115.18(5) 3_655 5_665
Cl2 Cd1 Cl2 115.18(5) 3_655 .
Cl2 Cd1 Cl2 115.18(5) 5_665 .
Cl2 Cd1 Cl3 102.88(7) 3_655 .
Cl2 Cd1 Cl3 102.88(7) 5_665 .
Cl2 Cd1 Cl3 102.89(7) . .

loop_
_geom_bond_atom_site_label_1
_geom_bond_atom_site_label_2
_geom_bond_distance
_geom_bond_site_symmetry_2
Cd2 Cl1 2.6529(14) .
Cd2 Cl1 2.6529(14) 3
Cd2 Cl1 2.6529(14) 5
Cd2 Cl1 2.6567(14) 6
Cd2 Cl1 2.6567(14) 2
Cd2 Cl1 2.6567(14) 4
Cd2 Cd2 3.35235(15) 2_554
Cd2 Cd2 3.35235(15) 2
Cl1 Cd2 2.6567(14) 2_554
N1 C2 1.444(14) .
N1 C3 1.445(11) .
N1 C1 1.493(15) .
N1 H1 0.9799 .
F1 C4 1.430(10) .
C2 H2A 0.9599 .
C2 H2B 0.9600 .
C2 H2C 0.9600 .
C3 C4 1.426(17) .
C3 H3A 0.9701 .
C3 H3B 0.9699 .
C4 H4A 0.9600 .
C4 H4B 0.9600 .
C1 H1A 0.9600 .
C1 H1B 0.9602 .
C1 H1C 0.9600 .
Cd1 Cl2 2.4342(15) 3_655
Cd1 Cl2 2.4342(15) 5_665
Cd1 Cl2 2.4342(15) .
Cd1 Cl3 2.556(3) .
